data_7027145
loop_
_publ_author_name
'Blake, Alexander J.'
'Casab\`o, Jaume'
'Devillanova, Francesco A.'
'Escriche, Lluis'
'Garau, Alessandra'
'Isaia, Francesco'
'Lippolis, Vito'
'Kivekas, Raikko'
'Muns, Vincens'
'Schr\"oder, Martin'
'Sillanp\"a\"a, Reijo'
'Verani, Gaetano'

_publ_section_title
;
 Mixed aza--thia crowns containing the 1,10-phenanthroline sub-unit.
 Substitution reactions in [NiL(MeCN)][BF4]2
 {L&#x2005;=&#x2005;2,5,8-trithia[9](2,9)-1,10-phenanthrolinophane}&#x200A;&#x2020;
;
_journal_issue 7
_journal_name_full 'Journal of the Chemical Society, Dalton Transactions'
_journal_page_first 1085
_journal_paper_doi 10.1039/a808062c
_journal_year 1999
_chemical_formula_sum 'C23 H23 B2 F8 N3 Ni S3'
_chemical_formula_weight 669.95
_chemical_name_systematic
; 
 ? 
;
_space_group_IT_number 14
_symmetry_cell_setting monoclinic
_symmetry_space_group_name_Hall '-P 2yn'
_symmetry_space_group_name_H-M 'P 1 21/n 1'
_atom_sites_solution_hydrogens geom
_atom_sites_solution_primary direct
_atom_sites_solution_secondary difmap
_audit_creation_method SHELXL
_cell_angle_alpha 90.00
_cell_angle_beta 90.27(13)
_cell_angle_gamma 90.00
_cell_formula_units_Z 4
_cell_length_a 10.270(20)
_cell_length_b 13.500(20)
_cell_length_c 18.270(20)
_cell_measurement_reflns_used 43
_cell_measurement_temperature 220(2)
_cell_measurement_theta_max 14
_cell_measurement_theta_min 12.5
_cell_volume 2533(7)
_computing_structure_refinement 'SHELXL-93 (Sheldrick, 1993)'
_computing_structure_solution 'SHELXS-86 (Sheldrick, 1990)'
_diffrn_ambient_temperature 220(2)
_diffrn_measurement_device 'Stoe Stadi-4'
_diffrn_measurement_method omega/theta
_diffrn_radiation_monochromator graphite
_diffrn_radiation_source 'fine-focus sealed tube'
_diffrn_radiation_type MoK\a
_diffrn_radiation_wavelength 0.71073
_diffrn_reflns_av_R_equivalents 0.0380
_diffrn_reflns_av_sigmaI/netI 0.0518
_diffrn_reflns_limit_h_max 12
_diffrn_reflns_limit_h_min -12
_diffrn_reflns_limit_k_max 16
_diffrn_reflns_limit_k_min 0
_diffrn_reflns_limit_l_max 22
_diffrn_reflns_limit_l_min 0
_diffrn_reflns_number 4986
_diffrn_reflns_theta_max 25.87
_diffrn_reflns_theta_min 2.69
_exptl_absorpt_coefficient_mu 1.094
_exptl_absorpt_correction_T_max 0.839
_exptl_absorpt_correction_T_min 0.764
_exptl_absorpt_correction_type numerical
_exptl_crystal_colour purple
_exptl_crystal_density_diffrn 1.757
_exptl_crystal_description column
_exptl_crystal_F_000 1360
_exptl_crystal_size_max 0.62
_exptl_crystal_size_mid 0.29
_exptl_crystal_size_min 0.19
_refine_diff_density_max 0.997
_refine_diff_density_min -1.452
_refine_diff_density_rms 0.177
_refine_ls_extinction_coef 0.0000(18)
_refine_ls_extinction_expression Fc^*^=kFc[1+0.001xFc^2^\l^3^/sin(2\q)]^-1/4^
_refine_ls_extinction_method SHELXL
_refine_ls_goodness_of_fit_all 1.066
_refine_ls_goodness_of_fit_obs 1.000
_refine_ls_hydrogen_treatment riding/model
_refine_ls_matrix_type full
_refine_ls_number_parameters 363
_refine_ls_number_reflns 4544
_refine_ls_number_restraints 0
_refine_ls_restrained_S_all 1.109
_refine_ls_restrained_S_obs 1.000
_refine_ls_R_factor_all 0.1481
_refine_ls_R_factor_obs 0.1143
_refine_ls_shift/esd_max 0.010
_refine_ls_shift/esd_mean 0.001
_refine_ls_structure_factor_coef Fsqd
_refine_ls_weighting_details 'w=1/[\s^2^(Fo^2^)+(0.2061P)^2^+49.1654P] where P=(Fo^2^+2Fc^2^)/3'
_refine_ls_weighting_scheme calc
_refine_ls_wR_factor_all 0.3629
_refine_ls_wR_factor_obs 0.2975
_reflns_number_observed 3762
_reflns_number_total 4590
_reflns_observed_criterion >2sigma(I)
_cod_data_source_file 808062csup1.cif
_cod_data_source_block nipnpy
_cod_depositor_comments
;
The following automatic conversions were performed:

'_refine_ls_weighting_scheme' value 'calc
w=1/[\s^2^(Fo^2^)+(0.2061P)^2^+49.1654P] where P=(Fo^2^+2Fc^2^)/3'
was changed to 'calc'. New tag '_refine_ls_weighting_details' was
created. The value of the new tag was set to
'w=1/[\s^2^(Fo^2^)+(0.2061P)^2^+49.1654P] where P=(Fo^2^+2Fc^2^)/3'.

Automatic conversion script
Id: cif_fix_values 3143 2015-03-26 13:38:13Z robertas 
;
_cod_original_cell_volume 2533.0(68)
_cod_original_sg_symbol_H-M P2(1)/n
_cod_database_code 7027145

loop_
_symmetry_equiv_pos_as_xyz
'x, y, z'
'-x+1/2, y+1/2, -z+1/2'
'-x, -y, -z'
'x-1/2, -y-1/2, z-1/2'

loop_
_atom_site_aniso_label
_atom_site_aniso_U_11
_atom_site_aniso_U_22
_atom_site_aniso_U_33
_atom_site_aniso_U_23
_atom_site_aniso_U_13
_atom_site_aniso_U_12
Ni 0.0346(9) 0.0210(8) 0.0130(7) 0.0003(6) 0.0001(7) -0.0005(7)
S1 0.040(2) 0.030(2) 0.0183(15) -0.0038(13) -0.0025(14) 0.0041(14)
S2 0.039(2) 0.027(2) 0.022(2) 0.0046(13) 0.0019(14) -0.0027(14)
S3 0.039(2) 0.025(2) 0.0182(14) -0.0028(12) -0.0010(14) 0.0013(14)
N2 0.034(6) 0.023(5) 0.014(5) -0.004(4) -0.003(5) 0.001(5)
N1 0.042(7) 0.023(6) 0.014(5) 0.005(4) 0.005(5) 0.009(5)
N3 0.042(7) 0.032(6) 0.014(5) -0.003(4) -0.004(5) 0.004(5)
C2 0.050(9) 0.035(8) 0.012(6) 0.001(5) 0.005(6) 0.015(7)
C3 0.042(8) 0.033(7) 0.021(6) 0.008(6) 0.007(6) 0.011(7)
C4 0.061(11) 0.023(7) 0.043(9) 0.010(6) 0.028(8) 0.012(7)
C5 0.039(8) 0.024(7) 0.035(7) -0.001(6) 0.020(6) 0.006(6)
C10 0.043(9) 0.019(7) 0.046(9) 0.003(6) 0.012(7) -0.002(6)
C9 0.040(8) 0.039(8) 0.038(8) -0.003(7) 0.003(7) 0.004(7)
C8 0.038(8) 0.020(6) 0.032(7) -0.004(5) 0.004(6) 0.009(6)
C11 0.033(8) 0.060(10) 0.030(7) -0.005(8) -0.010(7) 0.013(7)
C12 0.057(10) 0.042(9) 0.026(7) 0.010(6) 0.003(7) 0.006(8)
C13 0.045(8) 0.022(6) 0.015(5) 0.002(5) 0.004(5) 0.003(6)
C7 0.033(7) 0.022(6) 0.021(6) -0.004(5) 0.003(6) 0.000(5)
C6 0.031(7) 0.015(6) 0.023(6) 0.001(5) 0.008(5) 0.001(5)
C1 0.069(11) 0.053(9) 0.003(5) 0.001(6) 0.006(6) 0.001(8)
C18 0.037(8) 0.030(7) 0.021(6) 0.004(5) -0.008(6) 0.003(6)
C17 0.042(8) 0.015(6) 0.026(7) -0.003(5) 0.009(6) 0.007(5)
C16 0.048(9) 0.044(9) 0.022(7) 0.008(6) 0.005(6) 0.001(7)
C15 0.038(8) 0.052(9) 0.015(6) 0.008(6) 0.012(6) 0.012(7)
C14 0.052(9) 0.017(6) 0.023(6) 0.008(5) 0.012(6) 0.002(6)
C19 0.041(8) 0.033(7) 0.015(6) 0.000(5) -0.003(5) -0.001(6)
C20 0.046(9) 0.027(7) 0.025(6) -0.001(5) -0.003(6) 0.000(6)
C21 0.063(11) 0.030(8) 0.030(7) -0.014(6) -0.003(8) 0.008(8)
C22 0.047(10) 0.042(9) 0.041(9) -0.017(7) 0.015(8) 0.010(8)
C23 0.060(11) 0.040(9) 0.035(8) -0.012(7) 0.000(8) 0.009(8)
B1 0.057(12) 0.044(10) 0.033(9) 0.006(8) 0.003(8) -0.008(9)
F1 0.223(21) 0.080(10) 0.058(8) -0.024(8) 0.045(11) 0.000(12)
F2 0.112(12) 0.086(10) 0.107(12) 0.045(9) -0.046(11) -0.041(9)
F3 0.128(14) 0.101(12) 0.073(9) 0.020(8) 0.048(10) 0.004(10)
F4 0.090(10) 0.132(14) 0.139(14) 0.104(12) -0.045(11) -0.020(10)
B2 0.037(8) 0.021(7) 0.018(6) 0.002(5) -0.002(6) 0.007(6)
F5 0.099(9) 0.084(9) 0.027(5) 0.018(5) 0.013(6) 0.003(7)
F6 0.092(9) 0.038(6) 0.081(8) -0.019(6) -0.012(7) -0.005(6)
F7 0.045(5) 0.040(5) 0.055(6) -0.017(5) 0.004(4) 0.005(4)
F8 0.092(8) 0.064(7) 0.025(4) -0.010(4) -0.027(5) 0.020(7)

loop_
_atom_site_label
_atom_site_type_symbol
_atom_site_fract_x
_atom_site_fract_y
_atom_site_fract_z
_atom_site_U_iso_or_equiv
_atom_site_thermal_displace_type
_atom_site_occupancy
_atom_site_calc_flag
_atom_site_refinement_flags
Ni Ni 0.8237(2) 0.91893(11) 0.82533(9) 0.0229(5) Uani 1 d .
S1 S 0.9789(4) 0.8948(3) 0.9236(2) 0.0292(8) Uani 1 d .
S2 S 0.9036(4) 1.0132(3) 0.7246(2) 0.0294(8) Uani 1 d .
S3 S 0.9232(4) 0.7770(2) 0.7693(2) 0.0273(8) Uani 1 d .
N2 N 0.6639(12) 0.9100(8) 0.7623(5) 0.024(2) Uani 1 d .
N1 N 0.7156(12) 0.8234(8) 0.8833(6) 0.026(3) Uani 1 d .
N3 N 0.7614(13) 1.0480(9) 0.8737(6) 0.029(3) Uani 1 d .
C2 C 0.7459(16) 0.7852(11) 0.9462(7) 0.032(3) Uani 1 d .
C3 C 0.6677(15) 0.7134(10) 0.9785(7) 0.032(3) Uani 1 d .
H3A H 0.6922(15) 0.6845(10) 1.0233(7) 0.038 Uiso 1 calc R
C4 C 0.5559(18) 0.6856(11) 0.9447(9) 0.042(4) Uani 1 d .
H4A H 0.5036(18) 0.6372(11) 0.9669(9) 0.051 Uiso 1 calc R
C5 C 0.5161(15) 0.7258(10) 0.8789(8) 0.032(3) Uani 1 d .
C10 C 0.4017(16) 0.7025(10) 0.8397(9) 0.036(3) Uani 1 d .
H10A H 0.3432(16) 0.6557(10) 0.8588(9) 0.043 Uiso 1 calc R
C9 C 0.3746(16) 0.7476(12) 0.7738(9) 0.039(3) Uani 1 d .
H9A H 0.2984(16) 0.7314(12) 0.7477(9) 0.047 Uiso 1 calc R
C8 C 0.4628(15) 0.8185(10) 0.7457(8) 0.030(3) Uani 1 d .
C11 C 0.4425(15) 0.8716(14) 0.6812(9) 0.041(4) Uani 1 d .
H11A H 0.3659(15) 0.8619(14) 0.6537(9) 0.050 Uiso 1 calc R
C12 C 0.5337(17) 0.9374(13) 0.6583(8) 0.042(4) Uani 1 d .
H12A H 0.5225(17) 0.9698(13) 0.6132(8) 0.050 Uiso 1 calc R
C13 C 0.6435(14) 0.9572(10) 0.7008(7) 0.027(3) Uani 1 d .
C7 C 0.5749(14) 0.8424(10) 0.7841(7) 0.025(3) Uani 1 d .
C6 C 0.6005(13) 0.7972(9) 0.8511(7) 0.023(3) Uani 1 d .
C1 C 0.8754(18) 0.8169(13) 0.9796(7) 0.041(4) Uani 1 d .
H1A H 0.9244(18) 0.7570(13) 0.9924(7) 0.050 Uiso 1 calc R
H1B H 0.8574(18) 0.8523(13) 1.0253(7) 0.050 Uiso 1 calc R
C18 C 1.0901(15) 0.8056(10) 0.8873(7) 0.030(3) Uani 1 d .
H18A H 1.1562(15) 0.8403(10) 0.8585(7) 0.035 Uiso 1 calc R
H18B H 1.1347(15) 0.7724(10) 0.9280(7) 0.035 Uiso 1 calc R
C17 C 1.0243(14) 0.7268(9) 0.8387(7) 0.028(3) Uani 1 d .
H17A H 0.9719(14) 0.6832(9) 0.8698(7) 0.033 Uiso 1 calc R
H17B H 1.0920(14) 0.6862(9) 0.8158(7) 0.033 Uiso 1 calc R
C16 C 1.0398(16) 0.8367(12) 0.7115(8) 0.038(4) Uani 1 d .
H16A H 1.1091(16) 0.8668(12) 0.7410(8) 0.045 Uiso 1 calc R
H16B H 1.0790(16) 0.7885(12) 0.6781(8) 0.045 Uiso 1 calc R
C15 C 0.9681(15) 0.9149(12) 0.6689(8) 0.035(3) Uani 1 d .
H15A H 0.8961(15) 0.8836(12) 0.6422(8) 0.042 Uiso 1 calc R
H15B H 1.0273(15) 0.9436(12) 0.6328(8) 0.042 Uiso 1 calc R
C14 C 0.7450(15) 1.0333(10) 0.6837(7) 0.031(3) Uani 1 d .
H14A H 0.7129(15) 1.0981(10) 0.6997(7) 0.037 Uiso 1 calc R
H14B H 0.7555(15) 1.0362(10) 0.6304(7) 0.037 Uiso 1 calc R
C19 C 0.8471(15) 1.1233(11) 0.8838(7) 0.030(3) Uani 1 d .
H19A H 0.9331(15) 1.1155(11) 0.8674(7) 0.036 Uiso 1 calc R
C20 C 0.8118(16) 1.2114(11) 0.9176(7) 0.033(3) Uani 1 d .
H20A H 0.8707(16) 1.2643(11) 0.9224(7) 0.039 Uiso 1 calc R
C21 C 0.6875(18) 1.2177(11) 0.9434(8) 0.041(4) Uani 1 d .
H21A H 0.6612(18) 1.2747(11) 0.9689(8) 0.049 Uiso 1 calc R
C22 C 0.6011(17) 1.1423(13) 0.9327(9) 0.043(4) Uani 1 d .
H22A H 0.5150(17) 1.1474(13) 0.9496(9) 0.052 Uiso 1 calc R
C23 C 0.6428(18) 1.0581(13) 0.8965(9) 0.045(4) Uani 1 d .
H23A H 0.5831(18) 1.0065(13) 0.8881(9) 0.054 Uiso 1 calc R
B1 B 1.2821(21) 1.0566(16) 0.8421(10) 0.045(5) Uani 1 d .
F1 F 1.2675(24) 1.1487(12) 0.8736(8) 0.120(7) Uani 1 d .
F2 F 1.1673(17) 1.0230(11) 0.8195(9) 0.102(6) Uani 1 d .
F3 F 1.3656(18) 1.0763(12) 0.7892(8) 0.100(6) Uani 1 d .
F4 F 1.3373(17) 0.9917(13) 0.8891(10) 0.121(7) Uani 1 d .
B2 B 0.2798(16) 1.0187(11) 0.5223(8) 0.025(3) Uani 1 d .
F5 F 0.2249(14) 0.9802(10) 0.5842(6) 0.070(4) Uani 1 d .
F6 F 0.3451(14) 1.1047(8) 0.5377(7) 0.070(3) Uani 1 d .
F7 F 0.3607(9) 0.9496(7) 0.4936(6) 0.047(2) Uani 1 d .
F8 F 0.1763(13) 1.0400(8) 0.4766(5) 0.061(3) Uani 1 d .

loop_
_atom_type_symbol
_atom_type_description
_atom_type_scat_dispersion_real
_atom_type_scat_dispersion_imag
_atom_type_scat_source
C C 0.0033 0.0016 'International Tables Vol C Tables 4.2.6.8 and 6.1.1.4'
H H 0.0000 0.0000 'International Tables Vol C Tables 4.2.6.8 and 6.1.1.4'
B B 0.0013 0.0007 'International Tables Vol C Tables 4.2.6.8 and 6.1.1.4'
N N 0.0061 0.0033 'International Tables Vol C Tables 4.2.6.8 and 6.1.1.4'
F F 0.0171 0.0103 'International Tables Vol C Tables 4.2.6.8 and 6.1.1.4'
S S 0.1246 0.1234 'International Tables Vol C Tables 4.2.6.8 and 6.1.1.4'
Ni Ni 0.3393 1.1124 'International Tables Vol C Tables 4.2.6.8 and 6.1.1.4'

loop_
_geom_angle_atom_site_label_1
_geom_angle_atom_site_label_2
_geom_angle_atom_site_label_3
_geom_angle
N2 Ni N1 79.1(5)
N2 Ni N3 92.4(5)
N1 Ni N3 98.2(5)
N2 Ni S2 82.7(4)
N1 Ni S2 160.5(4)
N3 Ni S2 89.4(4)
N2 Ni S3 93.2(3)
N1 Ni S3 87.1(3)
N3 Ni S3 172.9(4)
S2 Ni S3 87.0(2)
N2 Ni S1 162.6(3)
N1 Ni S1 83.5(4)
N3 Ni S1 90.0(3)
S2 Ni S1 114.6(2)
S3 Ni S1 85.90(15)
C18 S1 C1 101.3(8)
C18 S1 Ni 103.6(5)
C1 S1 Ni 96.4(6)
C15 S2 C14 102.1(7)
C15 S2 Ni 99.9(5)
C14 S2 Ni 95.0(4)
C17 S3 C16 101.8(7)
C17 S3 Ni 104.4(4)
C16 S3 Ni 100.3(6)
C13 N2 C7 118.5(12)
C13 N2 Ni 126.3(10)
C7 N2 Ni 115.0(9)
C2 N1 C6 118.9(13)
C2 N1 Ni 126.3(11)
C6 N1 Ni 114.8(8)
C23 N3 C19 119.2(13)
C23 N3 Ni 121.5(11)
C19 N3 Ni 119.3(10)
N1 C2 C3 121.0(15)
N1 C2 C1 116.7(14)
C3 C2 C1 122.1(12)
C4 C3 C2 119.3(13)
C3 C4 C5 122.4(15)
C4 C5 C6 114.0(15)
C4 C5 C10 126.7(14)
C6 C5 C10 119.3(13)
C9 C10 C5 120.7(14)
C10 C9 C8 119.3(15)
C7 C8 C11 115.4(14)
C7 C8 C9 120.4(14)
C11 C8 C9 124.1(15)
C12 C11 C8 119.7(15)
C11 C12 C13 120.8(14)
N2 C13 C12 120.7(13)
N2 C13 C14 113.9(13)
C12 C13 C14 125.4(12)
N2 C7 C8 124.7(13)
N2 C7 C6 115.5(13)
C8 C7 C6 119.8(13)
N1 C6 C5 124.2(13)
N1 C6 C7 115.2(12)
C5 C6 C7 120.5(14)
C2 C1 S1 116.7(9)
C17 C18 S1 113.5(10)
C18 C17 S3 113.7(9)
C15 C16 S3 107.1(11)
C16 C15 S2 114.0(10)
C13 C14 S2 115.9(10)
N3 C19 C20 122.1(14)
C21 C20 C19 116.9(14)
C20 C21 C22 120.9(14)
C21 C22 C23 118.5(16)
N3 C23 C22 122.3(17)
F3 B1 F2 114.8(18)
F3 B1 F4 108.9(19)
F2 B1 F4 110.3(17)
F3 B1 F1 101.2(17)
F2 B1 F1 109.9(21)
F4 B1 F1 111.4(19)
F7 B2 F6 111.2(14)
F7 B2 F5 108.2(13)
F6 B2 F5 110.8(13)
F7 B2 F8 112.4(12)
F6 B2 F8 108.9(13)
F5 B2 F8 105.1(14)

loop_
_geom_bond_atom_site_label_1
_geom_bond_atom_site_label_2
_geom_bond_distance
Ni N2 2.005(12)
Ni N1 2.007(12)
Ni N3 2.057(12)
Ni S2 2.385(4)
Ni S3 2.403(5)
Ni S1 2.417(5)
S1 C18 1.789(15)
S1 C1 1.81(2)
S2 C15 1.800(15)
S2 C14 1.81(2)
S3 C17 1.771(15)
S3 C16 1.79(2)
N2 C13 1.31(2)
N2 C7 1.35(2)
N1 C2 1.30(2)
N1 C6 1.36(2)
N3 C23 1.30(2)
N3 C19 1.36(2)
C2 C3 1.39(2)
C2 C1 1.52(2)
C3 C4 1.35(2)
C4 C5 1.38(2)
C5 C6 1.39(2)
C5 C10 1.41(2)
C10 C9 1.38(2)
C9 C8 1.42(2)
C8 C7 1.38(2)
C8 C11 1.39(2)
C11 C12 1.36(3)
C12 C13 1.39(2)
C13 C14 1.50(2)
C7 C6 1.39(2)
C18 C17 1.54(2)
C16 C15 1.50(2)
C19 C20 1.39(2)
C20 C21 1.36(2)
C21 C22 1.36(2)
C22 C23 1.38(2)
B1 F3 1.32(2)
B1 F2 1.33(3)
B1 F4 1.35(2)
B1 F1 1.38(3)
B2 F7 1.36(2)
B2 F6 1.37(2)
B2 F5 1.37(2)
B2 F8 1.38(2)

loop_
_geom_torsion_atom_site_label_1
_geom_torsion_atom_site_label_2
_geom_torsion_atom_site_label_3
_geom_torsion_atom_site_label_4
_geom_torsion
N2 Ni S1 C18 98.7(12)
N1 Ni S1 C18 98.7(6)
N3 Ni S1 C18 -163.0(6)
S2 Ni S1 C18 -73.7(5)
S3 Ni S1 C18 11.1(5)
N2 Ni S1 C1 -4.6(12)
N1 Ni S1 C1 -4.6(6)
N3 Ni S1 C1 93.7(7)
S2 Ni S1 C1 -177.0(5)
S3 Ni S1 C1 -92.2(6)
N2 Ni S2 C15 -87.3(6)
N1 Ni S2 C15 -66.5(11)
N3 Ni S2 C15 -179.9(6)
S3 Ni S2 C15 6.3(5)
S1 Ni S2 C15 90.4(6)
N2 Ni S2 C14 15.9(5)
N1 Ni S2 C14 36.7(11)
N3 Ni S2 C14 -76.7(6)
S3 Ni S2 C14 109.5(5)
S1 Ni S2 C14 -166.4(5)
N2 Ni S3 C17 -151.6(6)
N1 Ni S3 C17 -72.7(6)
N3 Ni S3 C17 66.4(27)
S2 Ni S3 C17 125.9(5)
S1 Ni S3 C17 10.9(5)
N2 Ni S3 C16 103.3(6)
N1 Ni S3 C16 -177.8(6)
N3 Ni S3 C16 -38.7(27)
S2 Ni S3 C16 20.8(5)
S1 Ni S3 C16 -94.2(6)
N1 Ni N2 C13 179.5(11)
N3 Ni N2 C13 81.6(11)
S2 Ni N2 C13 -7.5(10)
S3 Ni N2 C13 -94.0(11)
S1 Ni N2 C13 179.5(8)
N1 Ni N2 C7 -5.8(9)
N3 Ni N2 C7 -103.7(9)
S2 Ni N2 C7 167.3(9)
S3 Ni N2 C7 80.7(9)
S1 Ni N2 C7 -5.8(17)
N2 Ni N1 C2 -176.9(12)
N3 Ni N1 C2 -86.0(12)
S2 Ni N1 C2 162.0(9)
S3 Ni N1 C2 89.3(11)
S1 Ni N1 C2 3.1(11)
N2 Ni N1 C6 3.8(9)
N3 Ni N1 C6 94.7(9)
S2 Ni N1 C6 -17.3(16)
S3 Ni N1 C6 -90.0(9)
S1 Ni N1 C6 -176.2(9)
N2 Ni N3 C23 45.3(12)
N1 Ni N3 C23 -34.0(12)
S2 Ni N3 C23 127.9(12)
S3 Ni N3 C23 -172.7(21)
S1 Ni N3 C23 -117.4(12)
N2 Ni N3 C19 -136.5(10)
N1 Ni N3 C19 144.2(10)
S2 Ni N3 C19 -53.8(10)
S3 Ni N3 C19 5.6(34)
S1 Ni N3 C19 60.8(10)
C6 N1 C2 C3 4.5(19)
Ni N1 C2 C3 -174.7(10)
C6 N1 C2 C1 180.0(12)
Ni N1 C2 C1 0.7(18)
N1 C2 C3 C4 -2.3(21)
C1 C2 C3 C4 -177.5(13)
C2 C3 C4 C5 0.1(21)
C3 C4 C5 C6 -0.4(20)
C3 C4 C5 C10 -179.5(14)
C4 C5 C10 C9 -179.1(15)
C6 C5 C10 C9 1.8(21)
C5 C10 C9 C8 -0.5(22)
C10 C9 C8 C7 0.0(21)
C10 C9 C8 C11 -177.2(14)
C7 C8 C11 C12 3.5(21)
C9 C8 C11 C12 -179.2(15)
C8 C11 C12 C13 -4.2(24)
C7 N2 C13 C12 -0.9(19)
Ni N2 C13 C12 173.7(11)
C7 N2 C13 C14 177.4(11)
Ni N2 C13 C14 -8.0(16)
C11 C12 C13 N2 2.8(23)
C11 C12 C13 C14 -175.3(14)
C13 N2 C7 C8 0.4(19)
Ni N2 C7 C8 -174.7(10)
C13 N2 C7 C6 -178.0(12)
Ni N2 C7 C6 6.9(14)
C11 C8 C7 N2 -1.7(20)
C9 C8 C7 N2 -179.1(13)
C11 C8 C7 C6 176.6(13)
C9 C8 C7 C6 -0.8(20)
C2 N1 C6 C5 -5.0(19)
Ni N1 C6 C5 174.4(10)
C2 N1 C6 C7 179.4(12)
Ni N1 C6 C7 -1.3(14)
C4 C5 C6 N1 2.8(19)
C10 C5 C6 N1 -178.0(12)
C4 C5 C6 C7 178.2(12)
C10 C5 C6 C7 -2.5(19)
N2 C7 C6 N1 -3.6(17)
C8 C7 C6 N1 177.9(11)
N2 C7 C6 C5 -179.5(12)
C8 C7 C6 C5 2.1(19)
N1 C2 C1 S1 -5.8(18)
C3 C2 C1 S1 169.6(11)
C18 S1 C1 C2 -98.7(12)
Ni S1 C1 C2 6.6(12)
C1 S1 C18 C17 62.8(11)
Ni S1 C18 C17 -36.7(10)
S1 C18 C17 S3 51.2(12)
C16 S3 C17 C18 67.3(11)
Ni S3 C17 C18 -36.7(11)
C17 S3 C16 C15 -157.5(11)
Ni S3 C16 C15 -50.2(11)
S3 C16 C15 S2 64.9(14)
C14 S2 C15 C16 -138.8(12)
Ni S2 C15 C16 -41.5(12)
N2 C13 C14 S2 25.0(16)
C12 C13 C14 S2 -156.8(12)
C15 S2 C14 C13 75.5(11)
Ni S2 C14 C13 -25.8(10)
C23 N3 C19 C20 -0.3(20)
Ni N3 C19 C20 -178.6(10)
N3 C19 C20 C21 2.8(20)
C19 C20 C21 C22 -3.4(23)
C20 C21 C22 C23 1.4(26)
C19 N3 C23 C22 -1.8(24)
Ni N3 C23 C22 176.4(13)
C21 C22 C23 N3 1.3(27)
